data_7013017
loop_
_publ_author_name
'Dove, Andrew P.'
'Gibson, Vernon C.'
'Hormnirun, Pimpa'
'Marshall, Edward L.'
'Segal, John A.'
'White, Andrew J. P.'
'Williams, David J.'

_publ_section_title
;
 Low coordinate magnesium chemistry supported by a bulky ?-diketiminate
 ligand
;
_journal_issue 15
_journal_name_full 'Dalton Transactions'
_journal_page_first 3088
_journal_paper_doi 10.1039/b303550f
_journal_year 2003
_chemical_formula_sum 'C35 H59 Mg N3 Si2'
_chemical_formula_weight 602.34
_chemical_name_systematic
; 
? 
;
_space_group_IT_number 14
_symmetry_cell_setting monoclinic
_symmetry_space_group_name_Hall '-P 2yn'
_symmetry_space_group_name_H-M 'P 1 21/n 1'
_atom_sites_solution_hydrogens geom
_atom_sites_solution_primary direct
_atom_sites_solution_secondary difmap
_audit_creation_method SHELXL
_cell_angle_alpha 90.00
_cell_angle_beta 90.148(4)
_cell_angle_gamma 90.00
_cell_formula_units_Z 4
_cell_length_a 9.1369(5)
_cell_length_b 20.3728(7)
_cell_length_c 20.235(3)
_cell_measurement_reflns_used 37
_cell_measurement_temperature 183(2)
_cell_measurement_theta_max 28.01
_cell_measurement_theta_min 11.13
_cell_volume 3766.6(6)
_computing_cell_refinement 'Siemens XSCANS'
_computing_data_collection 'Siemens XSCANS'
_computing_data_reduction 'Siemens SHELXTL'
_computing_molecular_graphics 'Siemens SHELXTL'
_computing_publication_material 'Siemens SHELXTL'
_computing_structure_refinement 'SHELXL-93 (Sheldrick, 1993)'
_computing_structure_solution 'SHELXS-86 (Sheldrick, 1990)'
_diffrn_ambient_temperature 183(2)
_diffrn_measurement_device 'Siemens P4'
_diffrn_measurement_method '\w scans'
_diffrn_radiation_monochromator graphite
_diffrn_radiation_source 'fine-focus sealed tube'
_diffrn_radiation_type CuK\a
_diffrn_radiation_wavelength 1.54178
_diffrn_reflns_av_R_equivalents 0.0274
_diffrn_reflns_av_sigmaI/netI 0.0255
_diffrn_reflns_limit_h_max 10
_diffrn_reflns_limit_h_min -5
_diffrn_reflns_limit_k_max 22
_diffrn_reflns_limit_k_min -16
_diffrn_reflns_limit_l_max 22
_diffrn_reflns_limit_l_min -19
_diffrn_reflns_number 5987
_diffrn_reflns_theta_max 59.99
_diffrn_reflns_theta_min 3.08
_diffrn_standards_interval_count 97
_diffrn_standards_number 3
_exptl_absorpt_coefficient_mu 1.195
_exptl_absorpt_correction_type none
_exptl_crystal_colour Colourless
_exptl_crystal_density_diffrn 1.062
_exptl_crystal_description prisms
_exptl_crystal_F_000 1320
_exptl_crystal_size_max 0.67
_exptl_crystal_size_mid 0.63
_exptl_crystal_size_min 0.53
_refine_diff_density_max 0.290
_refine_diff_density_min -0.235
_refine_diff_density_rms 0.043
_refine_ls_extinction_coef 0.0045(2)
_refine_ls_extinction_expression Fc^*^=kFc[1+0.001xFc^2^\l^3^/sin(2\q)]^-1/4^
_refine_ls_extinction_method SHELXL
_refine_ls_goodness_of_fit_all 1.071
_refine_ls_goodness_of_fit_obs 1.099
_refine_ls_matrix_type full
_refine_ls_number_parameters 373
_refine_ls_number_reflns 5389
_refine_ls_number_restraints 0
_refine_ls_restrained_S_all 1.081
_refine_ls_restrained_S_obs 1.099
_refine_ls_R_factor_all 0.0495
_refine_ls_R_factor_obs 0.0400
_refine_ls_shift/esd_max -0.001
_refine_ls_shift/esd_mean 0.000
_refine_ls_structure_factor_coef Fsqd
_refine_ls_weighting_details 'w=1/[\s^2^(Fo^2^)+(0.0602P)^2^+1.2948P] where P=(Fo^2^+2Fc^2^)/3'
_refine_ls_weighting_scheme calc
_refine_ls_wR_factor_all 0.1113
_refine_ls_wR_factor_obs 0.1042
_reflns_number_observed 4786
_reflns_number_total 5590
_reflns_observed_criterion >2sigma(I)
_cod_data_source_file b303550f.txt
_cod_data_source_block Compound_13
_cod_depositor_comments
;
The following automatic conversions were performed:
'_symmetry_cell_setting' value 'Monoclinic' changed to 'monoclinic'
according to '/home/saulius/struct/CIF-dictionaries/cif_core.dic'
dictionary named 'cif_core.dic' version 2.4.1 from 2010-06-29.

Automatic conversion script
Id: cif_fix_enum 1527 2010-12-29 10:47:43Z saulius 

The following automatic conversions were performed:

'_refine_ls_weighting_scheme' value 'calc
w=1/[\s^2^(Fo^2^)+(0.0602P)^2^+1.2948P] where P=(Fo^2^+2Fc^2^)/3' was
changed to 'calc'. New tag '_refine_ls_weighting_details' was
created. The value of the new tag was set to
'w=1/[\s^2^(Fo^2^)+(0.0602P)^2^+1.2948P] where P=(Fo^2^+2Fc^2^)/3'.

Automatic conversion script
Id: cif_fix_values 3143 2015-03-26 13:38:13Z robertas 
;
_cod_original_cell_volume 3766.5(6)
_cod_original_sg_symbol_H-M P2(1)/n
_cod_original_formula_sum 'C35 H59 N3 Si2 Mg'
_cod_database_code 7013017

loop_
_symmetry_equiv_pos_as_xyz
'x, y, z'
'-x+1/2, y+1/2, -z+1/2'
'-x, -y, -z'
'x-1/2, -y-1/2, z-1/2'

loop_
_atom_site_aniso_label
_atom_site_aniso_U_11
_atom_site_aniso_U_22
_atom_site_aniso_U_33
_atom_site_aniso_U_23
_atom_site_aniso_U_13
_atom_site_aniso_U_12
Mg 0.0217(3) 0.0202(3) 0.0235(3) -0.0006(2) -0.0043(2) -0.0002(2)
C1 0.0201(9) 0.0286(10) 0.0226(9) 0.0021(8) 0.0020(7) 0.0009(8)
N1 0.0217(8) 0.0207(8) 0.0222(8) 0.0003(6) -0.0011(6) -0.0011(6)
C2 0.0177(9) 0.0306(10) 0.0294(10) -0.0001(8) -0.0044(8) -0.0025(8)
C3 0.0203(9) 0.0259(10) 0.0260(10) -0.0014(8) 0.0021(7) -0.0045(7)
N3 0.0195(8) 0.0209(8) 0.0247(8) -0.0014(6) -0.0006(6) -0.0005(6)
C4 0.0252(10) 0.0332(11) 0.0360(11) 0.0047(9) -0.0062(8) 0.0027(8)
C5 0.0323(11) 0.0294(11) 0.0419(12) -0.0054(9) -0.0112(9) -0.0036(9)
C6 0.0245(9) 0.0216(9) 0.0301(10) 0.0039(8) -0.0077(8) 0.0013(7)
C7 0.0369(11) 0.0258(10) 0.0344(11) -0.0004(8) -0.0085(9) 0.0040(8)
C8 0.0510(14) 0.0240(11) 0.0587(15) -0.0059(10) -0.0118(12) 0.0015(10)
C9 0.0451(14) 0.0232(11) 0.079(2) 0.0071(11) -0.0134(13) -0.0063(10)
C10 0.0311(11) 0.0337(12) 0.0602(15) 0.0145(11) -0.0016(10) -0.0054(9)
C11 0.0236(10) 0.0277(10) 0.0350(11) 0.0070(8) -0.0051(8) -0.0017(8)
C12 0.0594(15) 0.0317(12) 0.0341(12) -0.0046(9) 0.0034(11) 0.0089(11)
C13 0.107(3) 0.056(2) 0.0392(14) -0.0049(13) -0.009(2) 0.003(2)
C14 0.073(2) 0.062(2) 0.064(2) 0.0011(14) 0.020(2) 0.032(2)
C15 0.0282(11) 0.0355(11) 0.0375(11) 0.0047(9) 0.0051(9) -0.0026(9)
C16 0.0431(14) 0.072(2) 0.0437(14) -0.0102(13) -0.0018(11) 0.0004(13)
C17 0.0337(13) 0.066(2) 0.0474(14) 0.0017(12) 0.0094(10) -0.0013(11)
C18 0.0253(10) 0.0202(9) 0.0275(10) -0.0059(7) -0.0042(8) 0.0003(7)
C19 0.0268(10) 0.0274(10) 0.0293(10) -0.0053(8) -0.0011(8) 0.0011(8)
C20 0.0345(11) 0.0354(12) 0.0436(12) -0.0056(10) 0.0007(9) 0.0117(9)
C21 0.0520(14) 0.0309(12) 0.0447(13) 0.0013(10) -0.0013(11) 0.0165(10)
C22 0.0515(14) 0.0258(11) 0.0396(12) 0.0029(9) 0.0014(10) 0.0030(10)
C23 0.0340(11) 0.0236(10) 0.0322(11) -0.0027(8) 0.0004(8) -0.0024(8)
C24 0.0246(10) 0.0308(11) 0.0407(12) -0.0063(9) 0.0064(9) -0.0016(8)
C25 0.0271(11) 0.0547(15) 0.0548(15) -0.0137(12) 0.0084(10) -0.0039(10)
C26 0.0412(13) 0.059(2) 0.0407(13) 0.0080(11) 0.0032(10) -0.0091(11)
C27 0.0350(11) 0.0273(11) 0.0438(12) 0.0022(9) 0.0076(9) -0.0058(9)
C28 0.0459(14) 0.0447(14) 0.069(2) 0.0006(12) 0.0025(12) -0.0189(11)
C29 0.056(2) 0.0450(14) 0.0479(14) 0.0003(11) 0.0171(12) -0.0088(12)
N30 0.0232(8) 0.0283(8) 0.0231(8) -0.0005(7) -0.0040(6) -0.0013(6)
Si31 0.0241(3) 0.0490(4) 0.0324(3) -0.0043(3) -0.0043(2) -0.0056(2)
C32 0.0399(14) 0.093(2) 0.058(2) 0.003(2) -0.0029(12) 0.0228(14)
C33 0.0431(14) 0.064(2) 0.0502(15) 0.0055(13) 0.0080(11) -0.0132(12)
C34 0.048(2) 0.100(3) 0.067(2) -0.027(2) -0.0041(14) -0.032(2)
Si35 0.0298(3) 0.0304(3) 0.0229(3) 0.0020(2) -0.0031(2) -0.0012(2)
C36 0.0313(11) 0.0403(12) 0.0360(12) 0.0033(9) 0.0038(9) -0.0006(9)
C37 0.0426(13) 0.0431(13) 0.0494(14) 0.0176(11) -0.0046(11) 0.0007(10)
C38 0.060(2) 0.057(2) 0.0293(11) -0.0079(11) 0.0018(11) -0.0073(12)

loop_
_atom_site_label
_atom_site_type_symbol
_atom_site_fract_x
_atom_site_fract_y
_atom_site_fract_z
_atom_site_U_iso_or_equiv
_atom_site_thermal_displace_type
_atom_site_occupancy
_atom_site_calc_flag
_atom_site_refinement_flags
_atom_site_disorder_group
Mg Mg 0.31107(6) 0.25477(3) 0.87245(3) 0.0218(2) Uani 1 d . .
C1 C 0.5255(2) 0.20523(9) 0.96764(9) 0.0238(4) Uani 1 d . .
N1 N 0.4054(2) 0.18911(7) 0.93346(7) 0.0215(3) Uani 1 d . .
C2 C 0.5741(2) 0.26948(9) 0.97772(9) 0.0259(4) Uani 1 d . .
H2A H 0.6668(2) 0.27324(9) 0.99878(9) 0.031 Uiso 1 calc R .
C3 C 0.5066(2) 0.32963(9) 0.96141(9) 0.0241(4) Uani 1 d . .
N3 N 0.3976(2) 0.33524(7) 0.91848(7) 0.0217(3) Uani 1 d . .
C4 C 0.6176(2) 0.15170(10) 0.99893(10) 0.0315(5) Uani 1 d . .
H4A H 0.6876(11) 0.17139(12) 1.0299(6) 0.047 Uiso 1 calc R .
H4B H 0.6708(13) 0.1279(5) 0.96440(12) 0.047 Uiso 1 calc R .
H4C H 0.5539(3) 0.1211(4) 1.0228(6) 0.047 Uiso 1 calc R .
C5 C 0.5648(2) 0.38868(10) 0.99842(11) 0.0345(5) Uani 1 d . .
H5A H 0.6542(10) 0.4044(5) 0.9770(5) 0.052 Uiso 1 calc R .
H5B H 0.5869(16) 0.3762(2) 1.0442(2) 0.052 Uiso 1 calc R .
H5C H 0.4911(7) 0.4236(3) 0.9981(7) 0.052 Uiso 1 calc R .
C6 C 0.3490(2) 0.12353(9) 0.94015(9) 0.0254(4) Uani 1 d . .
C7 C 0.3921(2) 0.07365(10) 0.89644(10) 0.0324(5) Uani 1 d . .
C8 C 0.3284(3) 0.01201(11) 0.90292(13) 0.0446(6) Uani 1 d . .
H8A H 0.3555(3) -0.02215(11) 0.87344(13) 0.053 Uiso 1 calc R .
C9 C 0.2271(3) -0.00022(11) 0.95114(14) 0.0491(6) Uani 1 d . .
H9A H 0.1850(3) -0.04270(11) 0.95486(14) 0.059 Uiso 1 calc R .
C10 C 0.1859(2) 0.04859(11) 0.99423(12) 0.0417(6) Uani 1 d . .
H10A H 0.1159(2) 0.03922(11) 1.02756(12) 0.050 Uiso 1 calc R .
C11 C 0.2448(2) 0.11148(10) 0.98991(10) 0.0288(4) Uani 1 d . .
C12 C 0.5044(3) 0.08501(11) 0.84231(11) 0.0417(5) Uani 1 d . .
H12A H 0.5454(3) 0.13013(11) 0.84826(11) 0.050 Uiso 1 calc R .
C13 C 0.4320(4) 0.08200(15) 0.77419(13) 0.0675(9) Uani 1 d . .
H13A H 0.5060(4) 0.08942(15) 0.73999(13) 0.101 Uiso 1 calc R .
H13B H 0.3563(4) 0.11594(15) 0.77107(13) 0.101 Uiso 1 calc R .
H13C H 0.3874(4) 0.03870(15) 0.76783(13) 0.101 Uiso 1 calc R .
C14 C 0.6314(3) 0.03626(15) 0.8460(2) 0.0664(8) Uani 1 d . .
H14A H 0.7009(3) 0.04539(15) 0.8103(2) 0.100 Uiso 1 calc R .
H14B H 0.5937(3) -0.00853(15) 0.8413(2) 0.100 Uiso 1 calc R .
H14C H 0.6812(3) 0.04070(15) 0.8888(2) 0.100 Uiso 1 calc R .
C15 C 0.1983(2) 0.16502(11) 1.03779(11) 0.0337(5) Uani 1 d . .
H15A H 0.2073(2) 0.20787(11) 1.01404(11) 0.040 Uiso 1 calc R .
C16 C 0.2975(3) 0.16849(14) 1.09837(12) 0.0530(7) Uani 1 d . .
H16A H 0.2636(3) 0.20354(14) 1.12775(12) 0.079 Uiso 1 calc R .
H16B H 0.3980(3) 0.17770(14) 1.08442(12) 0.079 Uiso 1 calc R .
H16C H 0.2946(3) 0.12645(14) 1.12188(12) 0.079 Uiso 1 calc R .
C17 C 0.0394(2) 0.15875(14) 1.06045(13) 0.0491(6) Uani 1 d . .
H17A H 0.0163(2) 0.19453(14) 1.09107(13) 0.074 Uiso 1 calc R .
H17B H 0.0258(2) 0.11653(14) 1.08281(13) 0.074 Uiso 1 calc R .
H17C H -0.0258(2) 0.16118(14) 1.02199(13) 0.074 Uiso 1 calc R .
C18 C 0.3300(2) 0.39800(9) 0.90780(9) 0.0243(4) Uani 1 d . .
C19 C 0.1893(2) 0.40823(10) 0.93518(10) 0.0278(4) Uani 1 d . .
C20 C 0.1182(2) 0.46705(11) 0.92199(11) 0.0378(5) Uani 1 d . .
H20A H 0.0236(2) 0.47443(11) 0.93980(11) 0.045 Uiso 1 calc R .
C21 C 0.1822(3) 0.51492(11) 0.88360(11) 0.0425(6) Uani 1 d . .
H21A H 0.1317(3) 0.55481(11) 0.87510(11) 0.051 Uiso 1 calc R .
C22 C 0.3193(3) 0.50482(10) 0.85761(11) 0.0390(5) Uani 1 d . .
H22A H 0.3627(3) 0.53827(10) 0.83149(11) 0.047 Uiso 1 calc R .
C23 C 0.3962(2) 0.44672(10) 0.86864(10) 0.0299(4) Uani 1 d . .
C24 C 0.1207(2) 0.35657(10) 0.97990(10) 0.0320(5) Uani 1 d . .
H24A H 0.1482(2) 0.31260(10) 0.96181(10) 0.038 Uiso 1 calc R .
C25 C -0.0465(2) 0.35954(13) 0.98194(13) 0.0455(6) Uani 1 d . .
H25A H -0.0834(2) 0.32520(13) 1.01144(13) 0.068 Uiso 1 calc R .
H25B H -0.0858(2) 0.35272(13) 0.93736(13) 0.068 Uiso 1 calc R .
H25C H -0.0774(2) 0.40262(13) 0.99834(13) 0.068 Uiso 1 calc R .
C26 C 0.1810(3) 0.36046(13) 1.05019(11) 0.0468(6) Uani 1 d . .
H26A H 0.1346(3) 0.32666(13) 1.07750(11) 0.070 Uiso 1 calc R .
H26B H 0.1601(3) 0.40388(13) 1.06873(11) 0.070 Uiso 1 calc R .
H26C H 0.2871(3) 0.35332(13) 1.04947(11) 0.070 Uiso 1 calc R .
C27 C 0.5475(2) 0.43959(10) 0.83785(11) 0.0354(5) Uani 1 d . .
H27A H 0.5872(2) 0.39558(10) 0.85050(11) 0.042 Uiso 1 calc R .
C28 C 0.6546(3) 0.49205(13) 0.86305(14) 0.0532(7) Uani 1 d . .
H28A H 0.7502(3) 0.48575(13) 0.84213(14) 0.080 Uiso 1 calc R .
H28B H 0.6651(3) 0.48815(13) 0.91110(14) 0.080 Uiso 1 calc R .
H28C H 0.6169(3) 0.53574(13) 0.85200(14) 0.080 Uiso 1 calc R .
C29 C 0.5417(3) 0.44311(13) 0.76202(12) 0.0495(6) Uani 1 d . .
H29A H 0.6408(3) 0.43835(13) 0.74419(12) 0.074 Uiso 1 calc R .
H29B H 0.5011(3) 0.48556(13) 0.74844(12) 0.074 Uiso 1 calc R .
H29C H 0.4795(3) 0.40768(13) 0.74508(12) 0.074 Uiso 1 calc R .
N30 N 0.1769(2) 0.24697(8) 0.79702(8) 0.0249(4) Uani 1 d . .
Si31 Si -0.00628(6) 0.23349(3) 0.80326(3) 0.0352(2) Uani 1 d . .
C32 C -0.1150(3) 0.3110(2) 0.79527(14) 0.0634(8) Uani 1 d . .
H32A H -0.0955(3) 0.3312(2) 0.75222(14) 0.095 Uiso 1 calc R .
H32B H -0.0869(3) 0.3415(2) 0.83054(14) 0.095 Uiso 1 calc R .
H32C H -0.2195(3) 0.3008(2) 0.79885(14) 0.095 Uiso 1 calc R .
C33 C -0.0470(3) 0.19704(14) 0.88570(13) 0.0524(6) Uani 1 d . .
H33A H -0.0097(3) 0.22606(14) 0.92052(13) 0.079 Uiso 1 calc R .
H33B H 0.0004(3) 0.15404(14) 0.88930(13) 0.079 Uiso 1 calc R .
H33C H -0.1530(3) 0.19187(14) 0.89063(13) 0.079 Uiso 1 calc R .
C34 C -0.0804(3) 0.1755(2) 0.7399(2) 0.0719(9) Uani 1 d . .
H34A H -0.0612(3) 0.1929(2) 0.6956(2) 0.108 Uiso 1 calc R .
H34B H -0.1862(3) 0.1705(2) 0.7461(2) 0.108 Uiso 1 calc R .
H34C H -0.0327(3) 0.1327(2) 0.7448(2) 0.108 Uiso 1 calc R .
Si35 Si 0.26825(6) 0.26859(3) 0.72726(3) 0.0277(2) Uani 1 d . .
C36 C 0.4688(2) 0.26891(11) 0.74981(11) 0.0359(5) Uani 1 d . .
H36A H 0.4851(2) 0.29879(11) 0.78706(11) 0.054 Uiso 1 calc R .
H36B H 0.5263(2) 0.28363(11) 0.71177(11) 0.054 Uiso 1 calc R .
H36C H 0.4992(2) 0.22446(11) 0.76229(11) 0.054 Uiso 1 calc R .
C37 C 0.2138(3) 0.35146(12) 0.69531(12) 0.0450(6) Uani 1 d . .
H37A H 0.2225(3) 0.38390(12) 0.73086(12) 0.068 Uiso 1 calc R .
H37B H 0.1123(3) 0.34995(12) 0.67967(12) 0.068 Uiso 1 calc R .
H37C H 0.2781(3) 0.36385(12) 0.65871(12) 0.068 Uiso 1 calc R .
C38 C 0.2479(3) 0.21052(13) 0.65611(11) 0.0485(6) Uani 1 d . .
H38A H 0.2752(3) 0.16617(13) 0.67027(11) 0.073 Uiso 1 calc R .
H38B H 0.3119(3) 0.22445(13) 0.61993(11) 0.073 Uiso 1 calc R .
H38C H 0.1460(3) 0.21055(13) 0.64090(11) 0.073 Uiso 1 calc R .

loop_
_atom_type_symbol
_atom_type_description
_atom_type_scat_dispersion_real
_atom_type_scat_dispersion_imag
_atom_type_scat_source
C C 0.0181 0.0091 'International Tables Vol C Tables 4.2.6.8 and 6.1.1.4'
H H 0.0000 0.0000 'International Tables Vol C Tables 4.2.6.8 and 6.1.1.4'
N N 0.0311 0.0180 'International Tables Vol C Tables 4.2.6.8 and 6.1.1.4'
Mg Mg 0.1719 0.1771 'International Tables Vol C Tables 4.2.6.8 and 6.1.1.4'
Si Si 0.2541 0.3302 'International Tables Vol C Tables 4.2.6.8 and 6.1.1.4'

loop_
_geom_angle_atom_site_label_1
_geom_angle_atom_site_label_2
_geom_angle_atom_site_label_3
_geom_angle
_geom_angle_site_symmetry_1
_geom_angle_site_symmetry_3
_geom_angle_publ_flag
N30 Mg N1 133.57(7) . . ?
N30 Mg N3 131.28(7) . . ?
N1 Mg N3 95.11(6) . . ?
N1 C1 C2 124.5(2) . . ?
N1 C1 C4 119.6(2) . . ?
C2 C1 C4 116.0(2) . . ?
C1 N1 C6 118.24(15) . . ?
C1 N1 Mg 120.25(12) . . ?
C6 N1 Mg 121.48(12) . . ?
C1 C2 C3 129.9(2) . . ?
N3 C3 C2 123.8(2) . . ?
N3 C3 C5 121.3(2) . . ?
C2 C3 C5 114.9(2) . . ?
C3 N3 C18 119.85(15) . . ?
C3 N3 Mg 121.26(12) . . ?
C18 N3 Mg 118.68(11) . . ?
C7 C6 C11 121.0(2) . . ?
C7 C6 N1 120.8(2) . . ?
C11 C6 N1 118.1(2) . . ?
C8 C7 C6 118.4(2) . . ?
C8 C7 C12 119.3(2) . . ?
C6 C7 C12 122.3(2) . . ?
C9 C8 C7 121.0(2) . . ?
C8 C9 C10 120.4(2) . . ?
C9 C10 C11 121.2(2) . . ?
C10 C11 C6 117.8(2) . . ?
C10 C11 C15 120.8(2) . . ?
C6 C11 C15 121.4(2) . . ?
C7 C12 C13 110.6(2) . . ?
C7 C12 C14 112.3(2) . . ?
C13 C12 C14 110.2(2) . . ?
C11 C15 C16 112.3(2) . . ?
C11 C15 C17 113.5(2) . . ?
C16 C15 C17 109.0(2) . . ?
C23 C18 C19 120.5(2) . . ?
C23 C18 N3 121.8(2) . . ?
C19 C18 N3 117.6(2) . . ?
C20 C19 C18 118.4(2) . . ?
C20 C19 C24 121.1(2) . . ?
C18 C19 C24 120.4(2) . . ?
C21 C20 C19 121.3(2) . . ?
C22 C21 C20 119.8(2) . . ?
C21 C22 C23 121.7(2) . . ?
C22 C23 C18 118.1(2) . . ?
C22 C23 C27 118.2(2) . . ?
C18 C23 C27 123.7(2) . . ?
C19 C24 C26 111.7(2) . . ?
C19 C24 C25 113.7(2) . . ?
C26 C24 C25 109.3(2) . . ?
C23 C27 C28 112.1(2) . . ?
C23 C27 C29 112.0(2) . . ?
C28 C27 C29 108.6(2) . . ?
Si35 N30 Si31 126.05(9) . . ?
Si35 N30 Mg 108.56(8) . . ?
Si31 N30 Mg 124.63(9) . . ?
N30 Si31 C33 109.22(10) . . ?
N30 Si31 C34 113.95(11) . . ?
C33 Si31 C34 106.80(14) . . ?
N30 Si31 C32 112.30(12) . . ?
C33 Si31 C32 107.83(13) . . ?
C34 Si31 C32 106.4(2) . . ?
N30 Si35 C38 115.28(10) . . ?
N30 Si35 C37 112.92(10) . . ?
C38 Si35 C37 106.16(12) . . ?
N30 Si35 C36 106.17(9) . . ?
C38 Si35 C36 106.39(11) . . ?
C37 Si35 C36 109.69(10) . . ?

loop_
_geom_bond_atom_site_label_1
_geom_bond_atom_site_label_2
_geom_bond_distance
_geom_bond_site_symmetry_2
_geom_bond_publ_flag
Mg N30 1.961(2) . ?
Mg N1 2.013(2) . ?
Mg N3 2.044(2) . ?
C1 N1 1.337(2) . ?
C1 C2 1.397(3) . ?
C1 C4 1.515(3) . ?
N1 C6 1.438(2) . ?
C2 C3 1.411(3) . ?
C3 N3 1.325(2) . ?
C3 C5 1.513(3) . ?
N3 C18 1.436(2) . ?
C6 C7 1.404(3) . ?
C6 C11 1.409(3) . ?
C7 C8 1.391(3) . ?
C7 C12 1.520(3) . ?
C8 C9 1.369(4) . ?
C9 C10 1.376(4) . ?
C10 C11 1.392(3) . ?
C11 C15 1.520(3) . ?
C12 C13 1.528(3) . ?
C12 C14 1.529(3) . ?
C15 C16 1.524(3) . ?
C15 C17 1.529(3) . ?
C18 C23 1.408(3) . ?
C18 C19 1.416(3) . ?
C19 C20 1.389(3) . ?
C19 C24 1.524(3) . ?
C20 C21 1.378(3) . ?
C21 C22 1.375(3) . ?
C22 C23 1.394(3) . ?
C23 C27 1.525(3) . ?
C24 C26 1.526(3) . ?
C24 C25 1.530(3) . ?
C27 C28 1.535(3) . ?
C27 C29 1.537(3) . ?
N30 Si35 1.700(2) . ?
N30 Si31 1.701(2) . ?
Si31 C33 1.864(3) . ?
Si31 C34 1.869(3) . ?
Si31 C32 1.872(3) . ?
Si35 C38 1.872(2) . ?
Si35 C37 1.874(2) . ?
Si35 C36 1.888(2) . ?
